data_2231176
loop_
_publ_author_name
'Lin, Jian-Li'
'Guo, Xia-Xia'
'Huang, Wen-Xiang'

_publ_section_title
;
 2,2'-Bipyridine--cyclopentane-1,2,3,4-tetracarboxylic acid (1/1)
;
_journal_coeditor_code JH2304
_journal_issue 8
_journal_name_full 'Acta Crystallographica Section E'
_journal_page_first o1945
_journal_paper_doi 10.1107/S1600536811025827
_journal_volume 67
_journal_year 2011
_chemical_formula_iupac 'C10 H8 N2, C9 H10 O8'
_chemical_formula_moiety 'C19 H18 N2 O8'
_chemical_formula_sum 'C19 H18 N2 O8'
_chemical_formula_weight 402.35
_chemical_name_systematic
;
2,2'-Bipyridine--cyclopentane-1,2,3,4-tetracarboxylic acid (1/1)
;
_space_group_IT_number 62
_symmetry_cell_setting orthorhombic
_symmetry_space_group_name_Hall '-P 2ac 2n'
_symmetry_space_group_name_H-M 'P n m a'
_atom_sites_solution_hydrogens geom
_atom_sites_solution_primary direct
_atom_sites_solution_secondary difmap
_audit_creation_method SHELXL-97
_cell_angle_alpha 90.00
_cell_angle_beta 90.00
_cell_angle_gamma 90.00
_cell_formula_units_Z 4
_cell_length_a 12.942(3)
_cell_length_b 25.118(5)
_cell_length_c 5.4353(11)
_cell_measurement_reflns_used 8201
_cell_measurement_temperature 293(2)
_cell_measurement_theta_max 27.51
_cell_measurement_theta_min 3.17
_cell_volume 1766.9(6)
_computing_cell_refinement 'RAPID-AUTO (Rigaku, 1998)'
_computing_data_collection 'RAPID-AUTO (Rigaku, 1998)'
_computing_data_reduction 'CrystalStructure (Rigaku/MSC, 2004)'
_computing_molecular_graphics 'SHELXTL (Sheldrick, 2008)'
_computing_publication_material 'SHELXL97 (Sheldrick, 2008)'
_computing_structure_refinement 'SHELXL97 (Sheldrick, 2008)'
_computing_structure_solution 'SHELXS97 (Sheldrick, 2008)'
_diffrn_ambient_temperature 293(2)
_diffrn_detector_area_resol_mean 0
_diffrn_measured_fraction_theta_full 0.999
_diffrn_measured_fraction_theta_max 0.999
_diffrn_measurement_device_type 'Rigaku R-AXIS RAPID'
_diffrn_measurement_method '\w scans'
_diffrn_radiation_monochromator graphite
_diffrn_radiation_source 'fine-focus sealed tube'
_diffrn_radiation_type MoK\a
_diffrn_radiation_wavelength 0.71073
_diffrn_reflns_av_R_equivalents 0.0550
_diffrn_reflns_av_sigmaI/netI 0.0292
_diffrn_reflns_limit_h_max 16
_diffrn_reflns_limit_h_min -16
_diffrn_reflns_limit_k_max 32
_diffrn_reflns_limit_k_min -32
_diffrn_reflns_limit_l_max 7
_diffrn_reflns_limit_l_min -7
_diffrn_reflns_number 15967
_diffrn_reflns_theta_full 27.42
_diffrn_reflns_theta_max 27.42
_diffrn_reflns_theta_min 3.15
_diffrn_standards_decay_% 0
_diffrn_standards_interval_count 0
_diffrn_standards_interval_time 0
_diffrn_standards_number 0
_exptl_absorpt_coefficient_mu 0.120
_exptl_absorpt_correction_T_max 0.968
_exptl_absorpt_correction_T_min 0.949
_exptl_absorpt_correction_type multi-scan
_exptl_absorpt_process_details '(ABSCOR; Higashi, 1995)'
_exptl_crystal_colour white
_exptl_crystal_density_diffrn 1.513
_exptl_crystal_density_method 'not measured'
_exptl_crystal_description block
_exptl_crystal_F_000 840
_exptl_crystal_size_max 0.44
_exptl_crystal_size_mid 0.36
_exptl_crystal_size_min 0.27
_refine_diff_density_max 0.192
_refine_diff_density_min -0.159
_refine_ls_extinction_method none
_refine_ls_goodness_of_fit_ref 1.024
_refine_ls_hydrogen_treatment mixed
_refine_ls_matrix_type full
_refine_ls_number_parameters 141
_refine_ls_number_reflns 2054
_refine_ls_number_restraints 0
_refine_ls_restrained_S_all 1.024
_refine_ls_R_factor_all 0.0610
_refine_ls_R_factor_gt 0.0379
_refine_ls_shift/su_max 0.001
_refine_ls_shift/su_mean 0.000
_refine_ls_structure_factor_coef Fsqd
_refine_ls_weighting_details 'calc w=1/[\s^2^(Fo^2^)+(0.0340P)^2^+0.4998P] where P=(Fo^2^+2Fc^2^)/3'
_refine_ls_weighting_scheme calc
_refine_ls_wR_factor_gt 0.0794
_refine_ls_wR_factor_ref 0.0888
_reflns_number_gt 1499
_reflns_number_total 2054
_reflns_threshold_expression I>2sigma(I)
_cod_data_source_file jh2304.cif
_cod_data_source_block I
_cod_original_cell_volume 1766.8(6)
_cod_database_code 2231176
_cod_database_fobs_code 2231176

loop_
_symmetry_equiv_pos_as_xyz
'x, y, z'
'-x+1/2, -y, z+1/2'
'-x, y+1/2, -z'
'x+1/2, -y+1/2, -z+1/2'
'-x, -y, -z'
'x-1/2, y, -z-1/2'
'x, -y-1/2, z'
'-x-1/2, y-1/2, z-1/2'

loop_
_atom_site_type_symbol
_atom_site_label
_atom_site_fract_x
_atom_site_fract_y
_atom_site_fract_z
_atom_site_U_iso_or_equiv
_atom_site_adp_type
_atom_site_calc_flag
_atom_site_refinement_flags
_atom_site_occupancy
_atom_site_symmetry_multiplicity
C C1 0.51833(9) 0.28149(5) 0.1032(3) 0.0282(3) Uani d . 1 1
H H1A 0.5337 0.2944 0.2694 0.034 Uiso calc R 1 1
C C2 0.40596(10) 0.29744(5) 0.0333(3) 0.0311(3) Uani d . 1 1
H H2A 0.3672 0.3004 0.1875 0.037 Uiso calc R 1 1
C C3 0.36186(15) 0.2500 -0.1051(4) 0.0354(5) Uani d S 1 2
H H3A 0.3842 0.2500 -0.2754 0.043 Uiso calc SR 1 2
H H3B 0.2869 0.2500 -0.0997 0.043 Uiso calc SR 1 2
O O1 0.58022(9) 0.31419(5) -0.2864(2) 0.0560(4) Uani d . 1 1
O O2 0.68873(8) 0.30931(4) 0.0286(2) 0.0429(3) Uani d . 1 1
C C4 0.59708(10) 0.30368(5) -0.0745(3) 0.0313(3) Uani d . 1 1
O O3 0.33802(8) 0.35651(4) -0.2754(3) 0.0535(4) Uani d . 1 1
O O4 0.44673(9) 0.38926(4) 0.0007(2) 0.0438(3) Uani d . 1 1
C C5 0.39410(10) 0.34981(6) -0.0985(3) 0.0341(3) Uani d . 1 1
N N1 0.07695(9) 0.51473(5) 0.2707(2) 0.0392(3) Uani d . 1 1
C C6 0.14948(12) 0.49161(7) 0.4103(3) 0.0456(4) Uani d . 1 1
H H6A 0.1737 0.5103 0.5463 0.055 Uiso calc R 1 1
C C7 0.19052(12) 0.44202(7) 0.3654(3) 0.0453(4) Uani d . 1 1
H H7A 0.2406 0.4276 0.4683 0.054 Uiso calc R 1 1
C C8 0.15516(13) 0.41452(7) 0.1634(3) 0.0448(4) Uani d . 1 1
H H8A 0.1816 0.3811 0.1258 0.054 Uiso calc R 1 1
C C9 0.08006(13) 0.43719(6) 0.0176(3) 0.0430(4) Uani d . 1 1
H H9A 0.0553 0.4190 -0.1193 0.052 Uiso calc R 1 1
C C10 0.04132(11) 0.48714(6) 0.0747(3) 0.0357(3) Uani d . 1 1
H H2B 0.7334(16) 0.3216(8) -0.077(4) 0.074(7) Uiso d . 1 1
H H4A 0.4380(18) 0.4198(10) -0.098(5) 0.095(8) Uiso d . 1 1

loop_
_atom_site_aniso_label
_atom_site_aniso_U_11
_atom_site_aniso_U_22
_atom_site_aniso_U_33
_atom_site_aniso_U_12
_atom_site_aniso_U_13
_atom_site_aniso_U_23
C1 0.0233(6) 0.0356(7) 0.0258(7) -0.0014(5) 0.0007(6) -0.0040(6)
C2 0.0225(6) 0.0321(7) 0.0389(8) -0.0010(5) 0.0033(6) -0.0016(6)
C3 0.0260(9) 0.0286(10) 0.0517(14) 0.000 -0.0046(10) 0.000
O1 0.0469(7) 0.0863(10) 0.0350(7) -0.0119(6) 0.0054(5) 0.0090(6)
O2 0.0249(5) 0.0494(7) 0.0544(8) -0.0087(5) 0.0019(5) 0.0014(6)
C4 0.0279(7) 0.0290(7) 0.0371(9) -0.0010(6) 0.0046(6) -0.0054(6)
O3 0.0430(6) 0.0380(6) 0.0796(9) -0.0087(5) -0.0285(6) 0.0102(6)
O4 0.0467(6) 0.0340(6) 0.0508(7) -0.0104(5) -0.0073(5) -0.0026(5)
C5 0.0236(6) 0.0311(7) 0.0475(9) -0.0015(6) 0.0004(7) -0.0026(7)
N1 0.0387(7) 0.0378(7) 0.0411(8) -0.0084(6) -0.0029(6) 0.0029(6)
C6 0.0430(8) 0.0494(9) 0.0443(10) -0.0126(8) -0.0101(8) 0.0036(8)
C7 0.0390(8) 0.0458(9) 0.0510(11) -0.0051(7) -0.0069(8) 0.0125(8)
C8 0.0467(9) 0.0394(9) 0.0483(10) -0.0018(7) 0.0023(8) 0.0083(8)
C9 0.0507(9) 0.0386(8) 0.0396(9) -0.0046(7) -0.0054(8) 0.0021(7)
C10 0.0375(7) 0.0353(8) 0.0343(8) -0.0093(6) 0.0013(7) 0.0057(7)

loop_
_atom_type_symbol
_atom_type_description
_atom_type_scat_dispersion_real
_atom_type_scat_dispersion_imag
_atom_type_scat_source
C C 0.0033 0.0016 'International Tables Vol C Tables 4.2.6.8 and 6.1.1.4'
H H 0.0000 0.0000 'International Tables Vol C Tables 4.2.6.8 and 6.1.1.4'
N N 0.0061 0.0033 'International Tables Vol C Tables 4.2.6.8 and 6.1.1.4'
O O 0.0106 0.0060 'International Tables Vol C Tables 4.2.6.8 and 6.1.1.4'

loop_
_geom_angle_atom_site_label_1
_geom_angle_atom_site_label_2
_geom_angle_atom_site_label_3
_geom_angle_site_symmetry_1
_geom_angle_site_symmetry_3
_geom_angle
C4 C1 C2 . . 112.31(12)
C4 C1 C1 . 7_565 111.65(7)
C2 C1 C1 . 7_565 104.92(7)
C4 C1 H1A . . 109.3
C2 C1 H1A . . 109.3
C1 C1 H1A 7_565 . 109.3
C5 C2 C3 . . 114.28(13)
C5 C2 C1 . . 115.88(11)
C3 C2 C1 . . 105.67(12)
C5 C2 H2A . . 106.8
C3 C2 H2A . . 106.8
C1 C2 H2A . . 106.8
C2 C3 C2 . 7_565 103.21(17)
C2 C3 H3A . . 111.1
C2 C3 H3A 7_565 . 111.1
C2 C3 H3B . . 111.1
C2 C3 H3B 7_565 . 111.1
H3A C3 H3B . . 109.1
C4 O2 H2B . . 110.7(14)
O1 C4 O2 . . 123.15(14)
O1 C4 C1 . . 124.84(13)
O2 C4 C1 . . 111.99(13)
C5 O4 H4A . . 108.6(14)
O3 C5 O4 . . 121.84(14)
O3 C5 C2 . . 123.90(13)
O4 C5 C2 . . 114.19(13)
C6 N1 C10 . . 117.60(14)
N1 C6 C7 . . 124.23(16)
N1 C6 H6A . . 117.9
C7 C6 H6A . . 117.9
C8 C7 C6 . . 117.89(16)
C8 C7 H7A . . 121.1
C6 C7 H7A . . 121.1
C7 C8 C9 . . 119.11(16)
C7 C8 H8A . . 120.4
C9 C8 H8A . . 120.4
C8 C9 C10 . . 120.02(16)
C8 C9 H9A . . 120.0
C10 C9 H9A . . 120.0
N1 C10 C9 . . 121.14(14)
N1 C10 C10 . 5_565 116.88(17)
C9 C10 C10 . 5_565 121.98(18)

loop_
_geom_bond_atom_site_label_1
_geom_bond_atom_site_label_2
_geom_bond_site_symmetry_2
_geom_bond_distance
C1 C4 . 1.5105(19)
C1 C2 . 1.5555(18)
C1 C1 7_565 1.582(3)
C1 H1A . 0.9800
C2 C5 . 1.506(2)
C2 C3 . 1.5202(19)
C2 H2A . 0.9800
C3 C2 7_565 1.5202(19)
C3 H3A . 0.9700
C3 H3B . 0.9700
O1 C4 . 1.2015(19)
O2 C4 . 1.3194(17)
O2 H2B . 0.87(2)
O3 C5 . 1.2166(19)
O4 C5 . 1.3177(17)
O4 H4A . 0.94(2)
N1 C6 . 1.339(2)
N1 C10 . 1.352(2)
C6 C7 . 1.376(2)
C6 H6A . 0.9300
C7 C8 . 1.375(2)
C7 H7A . 0.9300
C8 C9 . 1.377(2)
C8 H8A . 0.9300
C9 C10 . 1.386(2)
C9 H9A . 0.9300
C10 C10 5_565 1.490(3)

loop_
_geom_hbond_atom_site_label_D
_geom_hbond_atom_site_label_H
_geom_hbond_atom_site_label_A
_geom_hbond_site_symmetry_A
_geom_hbond_distance_DH
_geom_hbond_distance_HA
_geom_hbond_distance_DA
_geom_hbond_angle_DHA
O2 H2B O3 6_655 0.87(2) 1.80(2) 2.6520(16) 165(2)
O4 H4A N1 2_564 0.94(2) 1.80(2) 2.7335(18) 169(2)
